data_4002072
loop_
_publ_author_name
'Huan, Guohe'
'Jacobson, Allan J.'
'Johnson, Jack W.'
'Corcoran, Edward W.'

_publ_section_title
;
 Hydrothermal synthesis and single-crystal structural characterization of
 the layered vanadium(IV) phosphate VOC6H5PO3.cntdot.H2O
;
_journal_issue 2
_journal_name_full 'Chemistry of Materials'
_journal_page_first 91
_journal_paper_doi 10.1021/cm00008a002
_journal_volume 2
_journal_year 1990
_chemical_formula_moiety 'V O C6 H5 P O3, H2 O'
_chemical_formula_sum 'C6 H7 O5 P V'
_space_group_IT_number 15
_symmetry_space_group_name_Hall '-C 2yc'
_symmetry_space_group_name_H-M 'C 1 2/c 1'
_cell_angle_alpha 90
_cell_angle_beta 97.1(2)
_cell_angle_gamma 90
_cell_formula_units_Z 8
_cell_length_a 28.50(3)
_cell_length_b 7.18(2)
_cell_length_c 9.42(2)
_cell_volume 1913(7)
_computing_structure_solution 'TEXSAN (TEXRAY Structure Analysis Package, Molecular Structure Corp., 1985)'
_diffrn_ambient_temperature 296.15
_diffrn_measurement_device_type 'Rigaku AFC6R'
_diffrn_radiation_type MoK\a
_diffrn_radiation_wavelength 0.71069
_diffrn_reflns_theta_max 25
_diffrn_source_power 12
_diffrn_source_type 'rotating anode'
_exptl_absorpt_correction_T_max 1.42
_exptl_absorpt_correction_T_min 0.60
_exptl_absorpt_process_details '(DIFABS; Walker & Stuart, 1983)'
_exptl_crystal_density_diffrn 1.661
_exptl_crystal_size_max 0.45
_exptl_crystal_size_mid 0.45
_exptl_crystal_size_min 0.05
_refine_ls_goodness_of_fit_all 3.03
_refine_ls_R_factor_all 0.091
_refine_ls_R_I_factor 0.078
_refine_ls_wR_factor_all 0.109
_reflns_number_gt 1092
_reflns_number_observed 1092
_reflns_number_total 1868
_reflns_observed_criterion I>3u(I)
_cod_data_source_file cm00008a002_si_001.cif
_cod_data_source_block cm00008a002_si_001
_cod_depositor_comments
;
 Correcting several typos in the '_geom_angle_atom_site_label_2' data item
 values. Values '0(1)', '0(2)', '0(3)', '0(4)', 'c(1)' and 'v(1)' were changed
 to 'O(1)', 'O(2)', 'O(3)', 'O(4)', 'C(1)' and 'V(1)' accordingly.

 Antanas Vaitkus,
 2017-03-03

 Replacing the '_geom_bond_adc' data item with the '_geom_bond_site_symmetry_2'
 data item after consulting the supplementary material of the original
 publication. The values were also updated accordingly to meet the format
 recommended by the core CIF dictionary v. 2.4.5.

 Antanas Vaitkus,
 2017-03-03
;
_cod_original_cell_volume 1912(8)
_cod_database_code 4002072
_cod_database_fobs_code 4002072
_reflns_number_unique 1828

loop_
_symmetry_equiv_pos_site_id
_symmetry_equiv_pos_as_xyz
1 X,Y,Z
2 -X,Y,1/2-Z
3 -X,-Y,-Z
4 X,-Y,1/2+Z
5 1/2+X,1/2+Y,Z
6 1/2-X,1/2+Y,1/2-Z
7 1/2-X,1/2-Y,-Z
8 1/2+X,1/2-Y,1/2+Z

loop_
_atom_site_aniso_label
_atom_site_aniso_U_11
_atom_site_aniso_U_22
_atom_site_aniso_U_33
_atom_site_aniso_U_12
_atom_site_aniso_U_13
_atom_site_aniso_U_23
V(1) 0.020(1) 0.0162(8) 0.019(1) -0.001(1) 0.005(1) -0.000(1)
P(1) 0.020(2) 0.018(1) 0.021(2) -0.000(1) -0.002(1) 0.000(1)
O(1) 0.012(5) 0.020(4) 0.022(4) 0.000(4) 0.004(4) -0.002(4)
O(2) 0.015(6) 0.032(5) 0.035(5) 0.003(4) 0.015(4) 0.003(4)
O(3) 0.033(6) 0.024(4) 0.007(4) 0.003(4) -0.004(4) 0.000(3)
O(4) 0.033(6) 0.020(4) 0.013(4) -0.001(4) -0.015(4) 0.006(3)
O(5) 0.023(6) 0.037(5) 0.033(5) -0.000(4) 0.002(5) -0.001(4)
C(1) 0.015(8) 0.039(7) 0.051(9) -0.002(7) 0.012(7) 0.010(8)
C(2) 0.05(1) 0.08(1) 0.07(1) -0.01(1) 0.03(1) -0.02(1)
C(3) 0.04(2) 0.13(2) 0.14(2) -0.01(2) 0.03(2) -0.03(2)
C(4) 0.05(2) 0.11(2) 0.17(3) -0.03(2) 0.03(2) -0.03(2)
C(5) 0.03(1) 0.10(2) 0.09(1) -0.02(1) 0.01(1) -0.01(1)
C(6) 0.03(1) 0.06(1) 0.07(1) -0.016(9) 0.01(1) -0.01(1)

loop_
_atom_site_label
_atom_site_fract_x
_atom_site_fract_y
_atom_site_fract_z
_atom_site_B_iso_or_equiv
V(1) 0.25662(8) -0.6589(3) 0.2584(2) 1.43(8)
P(1) 0.3145(1) -0.3653(4) 0.4897(3) 1.6(1)
O(1) 0.2974(3) -0.549(1) 0.4202(8) 1.4(3)
O(2) 0.3094(3) -0.366(1) 0.646(1) 2.1(4)
O(3) 0.2893(3) -0.196(1) 0.4136(8) 1.7(3)
O(4) 0.2614(3) -0.877(1) 0.2977(8) 1.9(4)
O(5) 0.2017(3) -0.624(1) 0.386(1) 2.5(4)
C(1) 0.3758(5) -0.339(2) 0.479(2) 2.7(6)
C(2) 0.3976(7) -0.430(3) 0.378(2) 5(1)
C(3) 0.4439(8) -0.399(4) 0.355(3) 8(2)
C(4) 0.4698(9) -0.271(4) 0.449(4) 9(2)
C(5) 0.4509(7) -0.185(3) 0.548(2) 6(1)
C(6) 0.4025(6) -0.213(2) 0.565(2) 4.4(8)
H(1) 0.3798 -0.5197 0.3200 5.9
H(2) 0.4577 -0.4609 0.2812 9.8
H(3) 0.5020 -0.2469 0.4391 10.5
H(4) 0.4694 -0.1024 0.6100 6.8
H(5) 0.3887 -0.1457 0.6359 5.2

loop_
_geom_angle_atom_site_label_1
_geom_angle_atom_site_label_2
_geom_angle_atom_site_label_3
_geom_angle
O(1) V(1) O(2) 87.8(4)
O(1) P(1) C(1) 109.6(6)
O(1) V(1) O(3) 164.0(3)
O(2) P(1) O(3) 111.2(5)
O(1) V(1) O(4) 100.8(4)
O(2) P(1) C(1) 105.8(6)
O(1) V(1) O(4) 85.0(3)
O(3) P(1) C(1) 107.2(6)
O(1) V(1) O(5) 85.4(4)
V(1) O(1) P(1) 143.9(5)
O(2) V(1) O(3) 92.6(4)
V(1) O(2) P(1) 135.1(6)
O(2) V(1) O(4) 99.4(5)
V(1) O(3) P(1) 135.4(5)
O(2) V(1) O(4) 87.6(4)
V(1) O(4) V(1) 148.4(5)
O(2) V(1) O(5) 167.8(3)
P(1) C(1) C(2) 122(1)
O(3) V(1) O(4) 95.0(4)
P(1) C(1) C(6) 121(1)
O(3) V(1) O(4) 79.0(3)
C(2) C(1) C(6) 117(1)
O(3) V(1) O(5) 91.2(4)
C(1) C(2) C(3) 124(2)
O(4) V(1) O(4) 171.0(2)
C(2) C(3) C(4) 116(2)
O(4) V(1) O(5) 91.8(4)
C(3) C(4) C(5) 122(2)
O(4) V(1) O(5) 81.8(4)
C(4) C(5) C(6) 121(2)
O(1) P(1) O(2) 110.7(5)
C(1) C(6) C(5) 120(2)
O(1) P(1) O(3) 112.0(5)

loop_
_geom_bond_atom_site_label_1
_geom_bond_atom_site_label_2
_geom_bond_distance
_geom_bond_site_symmetry_2
V(1) O(1) 1.965(9) .
P(1) O(3) 1.544(9) .
V(1) O(2) 1.95(1) 544_4
P(1) C(1) 1.77(1) .
V(1) O(3) 1.971(9) 6_545
C(1) C(2) 1.37(2) .
V(1) O(4) 1.610(9) .
C(1) C(6) 1.38(2) .
V(1) O(4) 2.14(1) 6
C(2) C(3) 1.38(3) .
V(1) O(5) 2.11(1) .
C(3) C(4) 1.42(3) .
P(1) O(1) 1.525(9) .
C(4) C(5) 1.28(3) .
P(1) O(2) 1.50(1) .
C(5) C(6) 1.42(2) .
